data_7045485
loop_
_publ_author_name
'Holz, Julia'
'Ayerbe Garc\'ia, Marta'
'Frey, Wolfgang'
'Krupp, Felix'
'Peters, Ren\'e'

_publ_section_title
;
 Diastereoselective synthesis, structure and reactivity studies of
 ferrocenyloxazoline gold(i) and gold(ii) complexes.
;
_journal_issue 11
_journal_name_full 'Dalton transactions (Cambridge, England : 2003)'
_journal_page_first 3880
_journal_page_last 3905
_journal_paper_doi 10.1039/c8dt00109j
_journal_volume 47
_journal_year 2018
_chemical_absolute_configuration ad
_chemical_formula_moiety 'C38 H52 Au2 Fe2 N2 O2 Si2, 2(C6 H6)'
_chemical_formula_sum 'C50 H64 Au2 Fe2 N2 O2 Si2'
_chemical_formula_weight 1286.85
_chemical_name_systematic
; 
 'iPrFOTMSAu(I)' 
;
_space_group_IT_number 5
_space_group_name_Hall 'C 2y'
_space_group_name_H-M_alt 'C 1 2 1'
_symmetry_cell_setting monoclinic
_symmetry_space_group_name_Hall 'C 2y'
_symmetry_space_group_name_H-M 'C 1 2 1'
_atom_sites_solution_hydrogens geom
_atom_sites_solution_primary direct
_atom_sites_solution_secondary difmap
_audit_creation_method SHELXL-97
_audit_update_record
;
2017-11-30 deposited with the CCDC.
2018-02-01 downloaded from the CCDC.
;
_cell_angle_alpha 90.00
_cell_angle_beta 100.146(3)
_cell_angle_gamma 90.00
_cell_formula_units_Z 2
_cell_length_a 35.198(2)
_cell_length_b 10.8799(7)
_cell_length_c 6.5582(4)
_cell_measurement_reflns_used 5711
_cell_measurement_temperature 130(2)
_cell_measurement_theta_max 28.41
_cell_measurement_theta_min 1.96
_cell_volume 2472.2(3)
_computing_cell_refinement 'Bruker APEXII Software Suite, 2008'
_computing_data_collection 'Bruker APEXII Software Suite, 2008'
_computing_data_reduction 'Bruker APEXII Software Suite, 2008'
_computing_molecular_graphics 'SHELXTL-plus, XP (Sheldrick, 1991)'
_computing_structure_refinement 'SHELXL-97 (Sheldrick, 1997)'
_computing_structure_solution 'SHELXS-97 (Sheldrick, 1990)'
_diffrn_ambient_temperature 130(2)
_diffrn_measured_fraction_theta_full 0.995
_diffrn_measured_fraction_theta_max 0.995
_diffrn_measurement_device_type 'Bruker Kappa APEXII Duo'
_diffrn_measurement_method 'Omega + Phi Scans'
_diffrn_radiation_monochromator Triumph
_diffrn_radiation_source 'fine-focus sealed tube'
_diffrn_radiation_type MoK\a
_diffrn_radiation_wavelength 0.71073
_diffrn_reflns_av_R_equivalents 0.0330
_diffrn_reflns_av_sigmaI/netI 0.0431
_diffrn_reflns_limit_h_max 46
_diffrn_reflns_limit_h_min -46
_diffrn_reflns_limit_k_max 13
_diffrn_reflns_limit_k_min -14
_diffrn_reflns_limit_l_max 8
_diffrn_reflns_limit_l_min -7
_diffrn_reflns_number 26279
_diffrn_reflns_theta_full 28.41
_diffrn_reflns_theta_max 28.41
_diffrn_reflns_theta_min 1.96
_diffrn_standards_decay_% 0
_diffrn_standards_interval_count 0
_diffrn_standards_number 0
_exptl_absorpt_coefficient_mu 6.579
_exptl_absorpt_correction_T_max 0.6390
_exptl_absorpt_correction_T_min 0.3149
_exptl_absorpt_correction_type numerical
_exptl_absorpt_process_details 'SADABS (Bruker, 2008'
_exptl_crystal_colour red
_exptl_crystal_density_diffrn 1.729
_exptl_crystal_density_method 'not measured'
_exptl_crystal_description prism
_exptl_crystal_F_000 1264
_exptl_crystal_size_max 0.24
_exptl_crystal_size_mid 0.20
_exptl_crystal_size_min 0.07
_refine_diff_density_max 3.685
_refine_diff_density_min -0.938
_refine_diff_density_rms 0.134
_refine_ls_abs_structure_details 'Flack H D (1983), Acta Cryst. A39, 876-881'
_refine_ls_abs_structure_Flack 0.012(6)
_refine_ls_extinction_method none
_refine_ls_goodness_of_fit_ref 1.028
_refine_ls_hydrogen_treatment constr
_refine_ls_matrix_type full
_refine_ls_number_parameters 276
_refine_ls_number_reflns 6103
_refine_ls_number_restraints 7
_refine_ls_restrained_S_all 1.033
_refine_ls_R_factor_all 0.0293
_refine_ls_R_factor_gt 0.0261
_refine_ls_shift/su_max 0.001
_refine_ls_shift/su_mean 0.000
_refine_ls_structure_factor_coef Fsqd
_refine_ls_weighting_details 'calc w=1/[\s^2^(Fo^2^)+(0.0290P)^2^+0.3100P] where P=(Fo^2^+2Fc^2^)/3'
_refine_ls_weighting_scheme calc
_refine_ls_wR_factor_gt 0.0575
_refine_ls_wR_factor_ref 0.0582
_reflns_number_gt 5711
_reflns_number_total 6103
_reflns_threshold_expression >2sigma(I)
_cod_data_source_file c8dt00109j2.cif
_cod_data_source_block s2394lm
_cod_depositor_comments 'Adding full bibliography for 7045484--7045498.cif.'
_cod_original_sg_symbol_H-M 'C 2'
_cod_database_code 7045485

loop_
_symmetry_equiv_pos_as_xyz
'x, y, z'
'-x, y, -z'
'x+1/2, y+1/2, z'
'-x+1/2, y+1/2, -z'

loop_
_atom_site_label
_atom_site_type_symbol
_atom_site_fract_x
_atom_site_fract_y
_atom_site_fract_z
_atom_site_U_iso_or_equiv
_atom_site_adp_type
_atom_site_occupancy
_atom_site_symmetry_multiplicity
_atom_site_calc_flag
_atom_site_refinement_flags
Au1 Au 0.999808(4) 0.02738(2) 0.71661(2) 0.01667(5) Uani 1 1 d .
Fe1 Fe 0.914556(19) 0.23556(6) 0.55103(10) 0.01883(14) Uani 1 1 d .
Si1 Si 0.82543(4) 0.08149(14) 0.4311(2) 0.0243(3) Uani 1 1 d .
C1 C 0.94498(12) 0.0803(4) 0.6819(7) 0.0181(9) Uani 1 1 d .
O1 O 0.88324(10) -0.0849(3) 0.2539(5) 0.0274(8) Uani 1 1 d .
N1 N 0.94440(11) -0.0410(3) 0.2369(6) 0.0200(8) Uani 1 1 d .
C2 C 0.91310(13) 0.0493(4) 0.5177(7) 0.0192(11) Uani 1 1 d .
C3 C 0.87635(13) 0.0942(4) 0.5665(7) 0.0216(9) Uani 1 1 d .
C4 C 0.88692(14) 0.1545(4) 0.7622(8) 0.0244(10) Uani 1 1 d .
H4 H 0.8695 0.1945 0.8356 0.029 Uiso 1 1 calc R
C5 C 0.92733(14) 0.1453(4) 0.8300(7) 0.0230(10) Uani 1 1 d .
H5 H 0.9409 0.1779 0.9566 0.028 Uiso 1 1 calc R
C6 C 0.94950(17) 0.3321(5) 0.3898(11) 0.0272(14) Uani 1 1 d .
H6 H 0.9722 0.3019 0.3474 0.033 Uiso 1 1 calc R
C7 C 0.91161(15) 0.3269(4) 0.2742(8) 0.0289(11) Uani 1 1 d .
H7 H 0.9043 0.2921 0.1401 0.035 Uiso 1 1 calc R
C8 C 0.88654(15) 0.3825(4) 0.3932(8) 0.0282(11) Uani 1 1 d .
H8 H 0.8594 0.3920 0.3522 0.034 Uiso 1 1 calc R
C9 C 0.90838(15) 0.4213(4) 0.5820(8) 0.0304(12) Uani 1 1 d .
H9 H 0.8987 0.4611 0.6912 0.036 Uiso 1 1 calc R
C10 C 0.94733(15) 0.3909(4) 0.5809(9) 0.0303(11) Uani 1 1 d .
H10 H 0.9685 0.4069 0.6893 0.036 Uiso 1 1 calc R
C11 C 0.79715(15) 0.2019(5) 0.5435(9) 0.0336(12) Uani 1 1 d .
H11A H 0.7980 0.1852 0.6911 0.050 Uiso 1 1 calc R
H11B H 0.7703 0.2006 0.4712 0.050 Uiso 1 1 calc R
H11C H 0.8084 0.2829 0.5272 0.050 Uiso 1 1 calc R
C12 C 0.80649(17) -0.0726(5) 0.4908(9) 0.0355(13) Uani 1 1 d .
H12A H 0.8222 -0.1372 0.4431 0.053 Uiso 1 1 calc R
H12B H 0.7797 -0.0810 0.4200 0.053 Uiso 1 1 calc R
H12C H 0.8076 -0.0803 0.6407 0.053 Uiso 1 1 calc R
C13 C 0.81768(15) 0.1111(5) 0.1472(8) 0.0333(12) Uani 1 1 d .
H13A H 0.8275 0.1929 0.1218 0.050 Uiso 1 1 calc R
H13B H 0.7900 0.1068 0.0903 0.050 Uiso 1 1 calc R
H13C H 0.8315 0.0490 0.0801 0.050 Uiso 1 1 calc R
C14 C 0.91483(14) -0.0187(4) 0.3273(8) 0.0236(10) Uani 1 1 d U
C15 C 0.89016(15) -0.1449(5) 0.0659(8) 0.0295(11) Uani 1 1 d .
H15A H 0.8770 -0.1006 -0.0587 0.035 Uiso 1 1 calc R
H15B H 0.8810 -0.2310 0.0596 0.035 Uiso 1 1 calc R
C16 C 0.93364(14) -0.1392(4) 0.0827(7) 0.0217(10) Uani 1 1 d .
H16 H 0.9401 -0.1130 -0.0532 0.026 Uiso 1 1 calc R
C17 C 0.95563(16) -0.2582(4) 0.1551(8) 0.0278(11) Uani 1 1 d .
H17 H 0.9839 -0.2410 0.1698 0.033 Uiso 1 1 calc R
C18 C 0.94536(18) -0.3600(5) -0.0081(10) 0.0436(15) Uani 1 1 d .
H18A H 0.9621 -0.4312 0.0303 0.065 Uiso 1 1 calc R
H18B H 0.9490 -0.3293 -0.1437 0.065 Uiso 1 1 calc R
H18C H 0.9184 -0.3844 -0.0148 0.065 Uiso 1 1 calc R
C19 C 0.9474(3) -0.2994(6) 0.3676(13) 0.046(2) Uani 1 1 d .
H19A H 0.9524 -0.2310 0.4659 0.069 Uiso 1 1 calc R
H19B H 0.9642 -0.3688 0.4183 0.069 Uiso 1 1 calc R
H19C H 0.9203 -0.3245 0.3539 0.069 Uiso 1 1 calc R
C1X C 0.6995(2) 0.0142(9) 0.1755(11) 0.0564(18) Uani 1 1 d .
H1X H 0.6948 -0.0222 0.3004 0.068 Uiso 1 1 calc R
C2X C 0.6933(2) 0.1400(7) 0.1400(12) 0.059(2) Uani 1 1 d .
H2X H 0.6839 0.1892 0.2401 0.071 Uiso 1 1 calc R
C3X C 0.70071(19) 0.1927(6) -0.0407(13) 0.056(2) Uani 1 1 d .
H3X H 0.6968 0.2783 -0.0640 0.067 Uiso 1 1 calc R
C4X C 0.7137(2) 0.1214(8) -0.1858(13) 0.055(2) Uani 1 1 d .
H4X H 0.7189 0.1572 -0.3100 0.066 Uiso 1 1 calc R
C5X C 0.71921(19) -0.0044(6) -0.1501(13) 0.053(2) Uani 1 1 d .
H5X H 0.7278 -0.0550 -0.2510 0.064 Uiso 1 1 calc R
C6X C 0.7122(2) -0.0545(7) 0.0316(13) 0.060(2) Uani 1 1 d .
H6X H 0.7164 -0.1399 0.0560 0.073 Uiso 1 1 calc R

loop_
_atom_site_aniso_label
_atom_site_aniso_U_11
_atom_site_aniso_U_22
_atom_site_aniso_U_33
_atom_site_aniso_U_23
_atom_site_aniso_U_13
_atom_site_aniso_U_12
Au1 0.01818(7) 0.01579(7) 0.01545(8) 0.00061(13) 0.00129(5) 0.00143(9)
Fe1 0.0208(3) 0.0190(3) 0.0168(4) -0.0008(2) 0.0038(3) 0.0027(2)
Si1 0.0185(7) 0.0346(7) 0.0199(7) 0.0014(5) 0.0041(5) 0.0001(5)
C1 0.017(2) 0.0176(19) 0.018(2) -0.0022(17) -0.0003(17) 0.0024(16)
O1 0.0228(19) 0.036(2) 0.024(2) -0.0091(14) 0.0060(15) -0.0074(14)
N1 0.028(2) 0.0125(19) 0.018(2) -0.0005(14) -0.0004(16) -0.0034(14)
C2 0.022(2) 0.018(3) 0.018(2) 0.0005(14) 0.0008(16) 0.0005(14)
C3 0.021(2) 0.027(3) 0.018(2) 0.0010(17) 0.0058(18) -0.0004(18)
C4 0.023(3) 0.029(3) 0.023(3) -0.0012(19) 0.011(2) 0.0026(18)
C5 0.028(3) 0.025(2) 0.016(2) -0.0003(17) 0.0026(19) 0.0035(18)
C6 0.022(3) 0.024(3) 0.038(4) 0.003(2) 0.010(3) 0.001(2)
C7 0.038(3) 0.027(3) 0.024(3) 0.0086(19) 0.010(2) 0.003(2)
C8 0.030(3) 0.022(3) 0.031(3) 0.0044(19) 0.002(2) 0.0095(19)
C9 0.038(3) 0.021(3) 0.033(3) -0.0009(19) 0.012(2) 0.006(2)
C10 0.035(3) 0.017(2) 0.036(3) 0.0017(19) 0.001(2) 0.0001(19)
C11 0.026(3) 0.047(4) 0.028(3) 0.000(2) 0.006(2) 0.001(2)
C12 0.038(3) 0.036(3) 0.033(3) -0.001(2) 0.007(3) -0.016(2)
C13 0.026(3) 0.054(4) 0.020(3) 0.003(2) 0.004(2) 0.000(2)
C14 0.029(2) 0.0251(18) 0.021(2) -0.0122(14) 0.0158(17) -0.0167(15)
C15 0.033(3) 0.036(3) 0.019(3) -0.0101(19) 0.004(2) -0.010(2)
C16 0.030(3) 0.021(2) 0.013(2) -0.0031(16) 0.0030(19) -0.0086(17)
C17 0.037(3) 0.016(2) 0.032(3) -0.0045(18) 0.009(2) -0.0034(18)
C18 0.053(4) 0.029(3) 0.051(4) -0.016(2) 0.012(3) -0.011(3)
C19 0.076(6) 0.027(4) 0.036(4) 0.006(3) 0.011(4) -0.003(3)
C1X 0.075(4) 0.046(5) 0.046(4) 0.012(4) 0.005(3) -0.005(4)
C2X 0.061(5) 0.066(5) 0.048(5) 0.006(3) 0.006(4) 0.022(4)
C3X 0.047(4) 0.038(4) 0.084(6) 0.025(3) 0.012(4) 0.008(3)
C4X 0.038(4) 0.081(6) 0.048(5) 0.017(4) 0.010(3) 0.004(4)
C5X 0.038(4) 0.060(6) 0.059(5) -0.014(3) 0.003(3) 0.002(3)
C6X 0.054(5) 0.045(4) 0.078(6) -0.001(4) -0.001(4) -0.010(3)

loop_
_atom_type_symbol
_atom_type_description
_atom_type_scat_dispersion_real
_atom_type_scat_dispersion_imag
_atom_type_scat_source
C C 0.0033 0.0016 'International Tables Vol C Tables 4.2.6.8 and 6.1.1.4'
H H 0.0000 0.0000 'International Tables Vol C Tables 4.2.6.8 and 6.1.1.4'
N N 0.0061 0.0033 'International Tables Vol C Tables 4.2.6.8 and 6.1.1.4'
O O 0.0106 0.0060 'International Tables Vol C Tables 4.2.6.8 and 6.1.1.4'
Si Si 0.0817 0.0704 'International Tables Vol C Tables 4.2.6.8 and 6.1.1.4'
Fe Fe 0.3463 0.8444 'International Tables Vol C Tables 4.2.6.8 and 6.1.1.4'
Au Au -2.0133 8.8022 'International Tables Vol C Tables 4.2.6.8 and 6.1.1.4'

loop_
_geom_angle_atom_site_label_1
_geom_angle_atom_site_label_2
_geom_angle_atom_site_label_3
_geom_angle
_geom_angle_site_symmetry_1
_geom_angle_site_symmetry_3
C1 Au1 N1 175.30(17) . 2_756
C1 Au1 Au1 93.49(13) . 2_756
N1 Au1 Au1 88.62(11) 2_756 2_756
C4 Fe1 C10 128.8(2) . .
C4 Fe1 C2 68.58(19) . .
C10 Fe1 C2 147.01(19) . .
C4 Fe1 C9 106.8(2) . .
C10 Fe1 C9 40.5(2) . .
C2 Fe1 C9 172.5(2) . .
C4 Fe1 C6 168.3(2) . .
C10 Fe1 C6 40.7(2) . .
C2 Fe1 C6 117.4(2) . .
C9 Fe1 C6 68.2(2) . .
C4 Fe1 C5 40.60(19) . .
C10 Fe1 C5 106.2(2) . .
C2 Fe1 C5 67.53(18) . .
C9 Fe1 C5 113.2(2) . .
C6 Fe1 C5 130.4(2) . .
C4 Fe1 C7 149.0(2) . .
C10 Fe1 C7 67.9(2) . .
C2 Fe1 C7 112.9(2) . .
C9 Fe1 C7 67.7(2) . .
C6 Fe1 C7 40.3(2) . .
C5 Fe1 C7 170.4(2) . .
C4 Fe1 C3 40.98(19) . .
C10 Fe1 C3 168.5(2) . .
C2 Fe1 C3 42.07(18) . .
C9 Fe1 C3 130.7(2) . .
C6 Fe1 C3 150.0(2) . .
C5 Fe1 C3 68.98(19) . .
C7 Fe1 C3 118.2(2) . .
C4 Fe1 C8 115.8(2) . .
C10 Fe1 C8 67.5(2) . .
C2 Fe1 C8 135.84(19) . .
C9 Fe1 C8 40.0(2) . .
C6 Fe1 C8 67.7(2) . .
C5 Fe1 C8 146.0(2) . .
C7 Fe1 C8 40.17(19) . .
C3 Fe1 C8 110.2(2) . .
C4 Fe1 C1 69.07(18) . .
C10 Fe1 C1 112.87(18) . .
C2 Fe1 C1 41.02(17) . .
C9 Fe1 C1 143.99(19) . .
C6 Fe1 C1 108.3(2) . .
C5 Fe1 C1 40.21(17) . .
C7 Fe1 C1 133.78(19) . .
C3 Fe1 C1 70.69(18) . .
C8 Fe1 C1 173.8(2) . .
C3 Si1 C13 115.1(2) . .
C3 Si1 C12 108.4(2) . .
C13 Si1 C12 111.7(3) . .
C3 Si1 C11 107.1(2) . .
C13 Si1 C11 106.2(2) . .
C12 Si1 C11 108.1(3) . .
C5 C1 C2 104.3(4) . .
C5 C1 Au1 126.5(3) . .
C2 C1 Au1 128.8(3) . .
C5 C1 Fe1 68.2(2) . .
C2 C1 Fe1 67.1(2) . .
Au1 C1 Fe1 134.0(2) . .
C14 O1 C15 107.1(4) . .
C14 N1 C16 108.5(4) . .
C14 N1 Au1 132.5(3) . 2_756
C16 N1 Au1 118.9(3) . 2_756
C1 C2 C14 127.4(4) . .
C1 C2 C3 110.9(4) . .
C14 C2 C3 121.6(4) . .
C1 C2 Fe1 71.8(2) . .
C14 C2 Fe1 126.2(3) . .
C3 C2 Fe1 69.7(3) . .
C4 C3 C2 104.3(4) . .
C4 C3 Si1 122.6(4) . .
C2 C3 Si1 133.0(4) . .
C4 C3 Fe1 68.5(3) . .
C2 C3 Fe1 68.2(2) . .
Si1 C3 Fe1 128.0(3) . .
C5 C4 C3 109.7(4) . .
C5 C4 Fe1 70.7(3) . .
C3 C4 Fe1 70.6(3) . .
C5 C4 H4 125.1 . .
C3 C4 H4 125.1 . .
Fe1 C4 H4 125.2 . .
C4 C5 C1 110.7(4) . .
C4 C5 Fe1 68.7(3) . .
C1 C5 Fe1 71.6(3) . .
C4 C5 H5 124.6 . .
C1 C5 H5 124.6 . .
Fe1 C5 H5 126.6 . .
C7 C6 C10 107.4(5) . .
C7 C6 Fe1 70.2(3) . .
C10 C6 Fe1 69.2(3) . .
C7 C6 H6 126.3 . .
C10 C6 H6 126.3 . .
Fe1 C6 H6 125.9 . .
C6 C7 C8 108.0(5) . .
C6 C7 Fe1 69.5(3) . .
C8 C7 Fe1 70.0(3) . .
C6 C7 H7 126.0 . .
C8 C7 H7 126.0 . .
Fe1 C7 H7 126.0 . .
C9 C8 C7 108.6(5) . .
C9 C8 Fe1 69.6(3) . .
C7 C8 Fe1 69.8(3) . .
C9 C8 H8 125.7 . .
C7 C8 H8 125.7 . .
Fe1 C8 H8 126.5 . .
C8 C9 C10 107.8(5) . .
C8 C9 Fe1 70.5(3) . .
C10 C9 Fe1 69.4(3) . .
C8 C9 H9 126.1 . .
C10 C9 H9 126.1 . .
Fe1 C9 H9 125.7 . .
C9 C10 C6 108.3(5) . .
C9 C10 Fe1 70.2(3) . .
C6 C10 Fe1 70.1(3) . .
C9 C10 H10 125.9 . .
C6 C10 H10 125.9 . .
Fe1 C10 H10 125.4 . .
Si1 C11 H11A 109.5 . .
Si1 C11 H11B 109.5 . .
H11A C11 H11B 109.5 . .
Si1 C11 H11C 109.5 . .
H11A C11 H11C 109.5 . .
H11B C11 H11C 109.5 . .
Si1 C12 H12A 109.5 . .
Si1 C12 H12B 109.5 . .
H12A C12 H12B 109.5 . .
Si1 C12 H12C 109.5 . .
H12A C12 H12C 109.5 . .
H12B C12 H12C 109.5 . .
Si1 C13 H13A 109.5 . .
Si1 C13 H13B 109.5 . .
H13A C13 H13B 109.5 . .
Si1 C13 H13C 109.5 . .
H13A C13 H13C 109.5 . .
H13B C13 H13C 109.5 . .
N1 C14 O1 114.4(4) . .
N1 C14 C2 129.6(4) . .
O1 C14 C2 115.0(4) . .
O1 C15 C16 103.8(4) . .
O1 C15 H15A 111.0 . .
C16 C15 H15A 111.0 . .
O1 C15 H15B 111.0 . .
C16 C15 H15B 111.0 . .
H15A C15 H15B 109.0 . .
N1 C16 C15 102.3(4) . .
N1 C16 C17 110.1(4) . .
C15 C16 C17 115.8(4) . .
N1 C16 H16 109.5 . .
C15 C16 H16 109.5 . .
C17 C16 H16 109.5 . .
C18 C17 C16 110.3(4) . .
C18 C17 C19 111.2(5) . .
C16 C17 C19 111.0(5) . .
C18 C17 H17 108.1 . .
C16 C17 H17 108.1 . .
C19 C17 H17 108.1 . .
C17 C18 H18A 109.5 . .
C17 C18 H18B 109.5 . .
H18A C18 H18B 109.5 . .
C17 C18 H18C 109.5 . .
H18A C18 H18C 109.5 . .
H18B C18 H18C 109.5 . .
C17 C19 H19A 109.5 . .
C17 C19 H19B 109.5 . .
H19A C19 H19B 109.5 . .
C17 C19 H19C 109.5 . .
H19A C19 H19C 109.5 . .
H19B C19 H19C 109.5 . .
C6X C1X C2X 119.3(7) . .
C6X C1X H1X 120.3 . .
C2X C1X H1X 120.3 . .
C3X C2X C1X 120.0(7) . .
C3X C2X H2X 120.0 . .
C1X C2X H2X 120.0 . .
C4X C3X C2X 119.9(7) . .
C4X C3X H3X 120.1 . .
C2X C3X H3X 120.1 . .
C3X C4X C5X 119.5(8) . .
C3X C4X H4X 120.2 . .
C5X C4X H4X 120.2 . .
C6X C5X C4X 119.6(7) . .
C6X C5X H5X 120.2 . .
C4X C5X H5X 120.2 . .
C1X C6X C5X 121.6(7) . .
C1X C6X H6X 119.2 . .
C5X C6X H6X 119.2 . .

loop_
_geom_bond_atom_site_label_1
_geom_bond_atom_site_label_2
_geom_bond_distance
_geom_bond_site_symmetry_2
Au1 C1 1.988(4) .
Au1 N1 2.072(4) 2_756
Au1 Au1 2.8436(3) 2_756
Fe1 C4 2.029(5) .
Fe1 C10 2.036(5) .
Fe1 C2 2.037(4) .
Fe1 C9 2.047(5) .
Fe1 C6 2.048(6) .
Fe1 C5 2.055(5) .
Fe1 C7 2.056(5) .
Fe1 C3 2.057(5) .
Fe1 C8 2.059(5) .
Fe1 C1 2.101(4) .
Si1 C3 1.860(5) .
Si1 C13 1.862(5) .
Si1 C12 1.871(5) .
Si1 C11 1.873(6) .
C1 C5 1.429(6) .
C1 C2 1.451(6) .
O1 C14 1.341(5) .
O1 C15 1.452(6) .
N1 C14 1.308(6) .
N1 C16 1.474(5) .
N1 Au1 2.072(4) 2_756
C2 C14 1.462(6) .
C2 C3 1.470(6) .
C3 C4 1.431(7) .
C4 C5 1.417(7) .
C4 H4 0.9500 .
C5 H5 0.9500 .
C6 C7 1.414(8) .
C6 C10 1.421(9) .
C6 H6 0.9500 .
C7 C8 1.413(7) .
C7 H7 0.9500 .
C8 C9 1.403(7) .
C8 H8 0.9500 .
C9 C10 1.412(7) .
C9 H9 0.9500 .
C10 H10 0.9500 .
C11 H11A 0.9800 .
C11 H11B 0.9800 .
C11 H11C 0.9800 .
C12 H12A 0.9800 .
C12 H12B 0.9800 .
C12 H12C 0.9800 .
C13 H13A 0.9800 .
C13 H13B 0.9800 .
C13 H13C 0.9800 .
C15 C16 1.516(7) .
C15 H15A 0.9900 .
C15 H15B 0.9900 .
C16 C17 1.540(7) .
C16 H16 1.0000 .
C17 C18 1.538(7) .
C17 C19 1.539(9) .
C17 H17 1.0000 .
C18 H18A 0.9800 .
C18 H18B 0.9800 .
C18 H18C 0.9800 .
C19 H19A 0.9800 .
C19 H19B 0.9800 .
C19 H19C 0.9800 .
C1X C6X 1.341(11) .
C1X C2X 1.399(11) .
C1X H1X 0.9500 .
C2X C3X 1.383(10) .
C2X H2X 0.9500 .
C3X C4X 1.367(11) .
C3X H3X 0.9500 .
C4X C5X 1.397(11) .
C4X H4X 0.9500 .
C5X C6X 1.372(11) .
C5X H5X 0.9500 .
C6X H6X 0.9500 .

loop_
_geom_torsion_atom_site_label_1
_geom_torsion_atom_site_label_2
_geom_torsion_atom_site_label_3
_geom_torsion_atom_site_label_4
_geom_torsion
_geom_torsion_site_symmetry_1
N1 Au1 C1 C5 89(2) 2_756
Au1 Au1 C1 C5 -154.1(4) 2_756
N1 Au1 C1 C2 -82(2) 2_756
Au1 Au1 C1 C2 34.7(4) 2_756
N1 Au1 C1 Fe1 -176.6(18) 2_756
Au1 Au1 C1 Fe1 -60.1(3) 2_756
C4 Fe1 C1 C5 -36.2(3) .
C10 Fe1 C1 C5 88.3(3) .
C2 Fe1 C1 C5 -117.2(4) .
C9 Fe1 C1 C5 53.8(4) .
C6 Fe1 C1 C5 131.7(3) .
C7 Fe1 C1 C5 169.0(3) .
C3 Fe1 C1 C5 -80.0(3) .
C8 Fe1 C1 C5 -180(100) .
C4 Fe1 C1 C2 81.0(3) .
C10 Fe1 C1 C2 -154.4(3) .
C9 Fe1 C1 C2 171.1(3) .
C6 Fe1 C1 C2 -111.0(3) .
C5 Fe1 C1 C2 117.2(4) .
C7 Fe1 C1 C2 -73.7(4) .
C3 Fe1 C1 C2 37.3(3) .
C8 Fe1 C1 C2 -62.4(19) .
C4 Fe1 C1 Au1 -156.5(4) .
C10 Fe1 C1 Au1 -31.9(4) .
C2 Fe1 C1 Au1 122.5(4) .
C9 Fe1 C1 Au1 -66.4(5) .
C6 Fe1 C1 Au1 11.5(4) .
C5 Fe1 C1 Au1 -120.3(4) .
C7 Fe1 C1 Au1 48.8(4) .
C3 Fe1 C1 Au1 159.8(4) .
C8 Fe1 C1 Au1 60.1(19) .
C5 C1 C2 C14 -179.4(4) .
Au1 C1 C2 C14 -6.7(7) .
Fe1 C1 C2 C14 122.2(5) .
C5 C1 C2 C3 -0.5(5) .
Au1 C1 C2 C3 172.2(3) .
Fe1 C1 C2 C3 -58.9(3) .
C5 C1 C2 Fe1 58.4(3) .
Au1 C1 C2 Fe1 -128.9(4) .
C4 Fe1 C2 C1 -82.3(3) .
C10 Fe1 C2 C1 46.9(5) .
C9 Fe1 C2 C1 -135.5(15) .
C6 Fe1 C2 C1 86.7(3) .
C5 Fe1 C2 C1 -38.4(3) .
C7 Fe1 C2 C1 131.2(3) .
C3 Fe1 C2 C1 -121.5(4) .
C8 Fe1 C2 C1 172.1(3) .
C4 Fe1 C2 C14 154.1(4) .
C10 Fe1 C2 C14 -76.7(5) .
C9 Fe1 C2 C14 101.0(16) .
C6 Fe1 C2 C14 -36.9(5) .
C5 Fe1 C2 C14 -162.0(4) .
C7 Fe1 C2 C14 7.6(5) .
C3 Fe1 C2 C14 115.0(5) .
C8 Fe1 C2 C14 48.6(5) .
C1 Fe1 C2 C14 -123.6(5) .
C4 Fe1 C2 C3 39.1(3) .
C10 Fe1 C2 C3 168.3(4) .
C9 Fe1 C2 C3 -14.0(17) .
C6 Fe1 C2 C3 -151.8(3) .
C5 Fe1 C2 C3 83.1(3) .
C7 Fe1 C2 C3 -107.3(3) .
C8 Fe1 C2 C3 -66.4(4) .
C1 Fe1 C2 C3 121.5(4) .
C1 C2 C3 C4 0.9(5) .
C14 C2 C3 C4 179.8(4) .
Fe1 C2 C3 C4 -59.3(3) .
C1 C2 C3 Si1 -177.5(4) .
C14 C2 C3 Si1 1.4(7) .
Fe1 C2 C3 Si1 122.3(4) .
C1 C2 C3 Fe1 60.2(3) .
C14 C2 C3 Fe1 -120.8(4) .
C13 Si1 C3 C4 137.1(4) .
C12 Si1 C3 C4 -97.1(4) .
C11 Si1 C3 C4 19.3(5) .
C13 Si1 C3 C2 -44.8(6) .
C12 Si1 C3 C2 81.1(5) .
C11 Si1 C3 C2 -162.5(5) .
C13 Si1 C3 Fe1 50.2(4) .
C12 Si1 C3 Fe1 176.0(3) .
C11 Si1 C3 Fe1 -67.6(4) .
C10 Fe1 C3 C4 -30.1(11) .
C2 Fe1 C3 C4 116.4(4) .
C9 Fe1 C3 C4 -66.0(4) .
C6 Fe1 C3 C4 173.3(4) .
C5 Fe1 C3 C4 37.1(3) .
C7 Fe1 C3 C4 -149.9(3) .
C8 Fe1 C3 C4 -106.5(3) .
C1 Fe1 C3 C4 80.0(3) .
C4 Fe1 C3 C2 -116.4(4) .
C10 Fe1 C3 C2 -146.5(9) .
C9 Fe1 C3 C2 177.6(3) .
C6 Fe1 C3 C2 57.0(5) .
C5 Fe1 C3 C2 -79.3(3) .
C7 Fe1 C3 C2 93.7(3) .
C8 Fe1 C3 C2 137.1(3) .
C1 Fe1 C3 C2 -36.4(3) .
C4 Fe1 C3 Si1 115.3(4) .
C10 Fe1 C3 Si1 85.1(10) .
C2 Fe1 C3 Si1 -128.4(4) .
C9 Fe1 C3 Si1 49.2(4) .
C6 Fe1 C3 Si1 -71.4(5) .
C5 Fe1 C3 Si1 152.3(4) .
C7 Fe1 C3 Si1 -34.7(4) .
C8 Fe1 C3 Si1 8.7(4) .
C1 Fe1 C3 Si1 -164.8(4) .
C2 C3 C4 C5 -0.9(5) .
Si1 C3 C4 C5 177.7(3) .
Fe1 C3 C4 C5 -60.1(3) .
C2 C3 C4 Fe1 59.2(3) .
Si1 C3 C4 Fe1 -122.2(4) .
C10 Fe1 C4 C5 -67.2(3) .
C2 Fe1 C4 C5 80.0(3) .
C9 Fe1 C4 C5 -106.2(3) .
C6 Fe1 C4 C5 -43.2(12) .
C7 Fe1 C4 C5 179.2(4) .
C3 Fe1 C4 C5 120.2(4) .
C8 Fe1 C4 C5 -148.2(3) .
C1 Fe1 C4 C5 35.9(3) .
C10 Fe1 C4 C3 172.6(3) .
C2 Fe1 C4 C3 -40.2(3) .
C9 Fe1 C4 C3 133.6(3) .
C6 Fe1 C4 C3 -163.3(10) .
C5 Fe1 C4 C3 -120.2(4) .
C7 Fe1 C4 C3 59.0(5) .
C8 Fe1 C4 C3 91.6(3) .
C1 Fe1 C4 C3 -84.3(3) .
C3 C4 C5 C1 0.6(6) .
Fe1 C4 C5 C1 -59.4(3) .
C3 C4 C5 Fe1 60.0(3) .
C2 C1 C5 C4 -0.1(5) .
Au1 C1 C5 C4 -173.0(3) .
Fe1 C1 C5 C4 57.7(3) .
C2 C1 C5 Fe1 -57.7(3) .
Au1 C1 C5 Fe1 129.4(4) .
C10 Fe1 C5 C4 131.6(3) .
C2 Fe1 C5 C4 -82.8(3) .
C9 Fe1 C5 C4 89.1(3) .
C6 Fe1 C5 C4 169.5(3) .
C7 Fe1 C5 C4 -177.5(11) .
C3 Fe1 C5 C4 -37.4(3) .
C8 Fe1 C5 C4 57.9(5) .
C1 Fe1 C5 C4 -122.0(4) .
C4 Fe1 C5 C1 122.0(4) .
C10 Fe1 C5 C1 -106.4(3) .
C2 Fe1 C5 C1 39.2(3) .
C9 Fe1 C5 C1 -148.9(3) .
C6 Fe1 C5 C1 -68.5(4) .
C7 Fe1 C5 C1 -55.5(13) .
C3 Fe1 C5 C1 84.6(3) .
C8 Fe1 C5 C1 179.9(3) .
C4 Fe1 C6 C7 -147.6(10) .
C10 Fe1 C6 C7 -118.5(5) .
C2 Fe1 C6 C7 93.8(3) .
C9 Fe1 C6 C7 -80.8(3) .
C5 Fe1 C6 C7 176.7(3) .
C3 Fe1 C6 C7 54.5(6) .
C8 Fe1 C6 C7 -37.5(3) .
C1 Fe1 C6 C7 137.4(3) .
C4 Fe1 C6 C10 -29.1(12) .
C2 Fe1 C6 C10 -147.7(3) .
C9 Fe1 C6 C10 37.7(3) .
C5 Fe1 C6 C10 -64.8(4) .
C7 Fe1 C6 C10 118.5(5) .
C3 Fe1 C6 C10 173.0(4) .
C8 Fe1 C6 C10 80.9(3) .
C1 Fe1 C6 C10 -104.1(3) .
C10 C6 C7 C8 0.3(6) .
Fe1 C6 C7 C8 59.7(3) .
C10 C6 C7 Fe1 -59.4(4) .
C4 Fe1 C7 C6 167.9(4) .
C10 Fe1 C7 C6 38.3(3) .
C2 Fe1 C7 C6 -106.0(4) .
C9 Fe1 C7 C6 82.1(4) .
C5 Fe1 C7 C6 -15.3(14) .
C3 Fe1 C7 C6 -152.5(3) .
C8 Fe1 C7 C6 119.1(5) .
C1 Fe1 C7 C6 -62.8(4) .
C4 Fe1 C7 C8 48.8(5) .
C10 Fe1 C7 C8 -80.8(3) .
C2 Fe1 C7 C8 135.0(3) .
C9 Fe1 C7 C8 -37.0(3) .
C6 Fe1 C7 C8 -119.1(5) .
C5 Fe1 C7 C8 -134.4(11) .
C3 Fe1 C7 C8 88.4(3) .
C1 Fe1 C7 C8 178.1(3) .
C6 C7 C8 C9 -0.5(6) .
Fe1 C7 C8 C9 58.9(3) .
C6 C7 C8 Fe1 -59.4(4) .
C4 Fe1 C8 C9 85.6(4) .
C10 Fe1 C8 C9 -38.0(3) .
C2 Fe1 C8 C9 170.8(3) .
C6 Fe1 C8 C9 -82.3(4) .
C5 Fe1 C8 C9 47.8(5) .
C7 Fe1 C8 C9 -119.9(5) .
C3 Fe1 C8 C9 129.9(3) .
C1 Fe1 C8 C9 -132.6(17) .
C4 Fe1 C8 C7 -154.5(3) .
C10 Fe1 C8 C7 81.9(3) .
C2 Fe1 C8 C7 -69.3(4) .
C9 Fe1 C8 C7 119.9(5) .
C6 Fe1 C8 C7 37.7(3) .
C5 Fe1 C8 C7 167.7(3) .
C3 Fe1 C8 C7 -110.2(3) .
C1 Fe1 C8 C7 -13(2) .
C7 C8 C9 C10 0.5(6) .
Fe1 C8 C9 C10 59.5(3) .
C7 C8 C9 Fe1 -59.1(3) .
C4 Fe1 C9 C8 -110.4(3) .
C10 Fe1 C9 C8 118.7(5) .
C2 Fe1 C9 C8 -59.3(17) .
C6 Fe1 C9 C8 80.8(4) .
C5 Fe1 C9 C8 -153.2(3) .
C7 Fe1 C9 C8 37.2(3) .
C3 Fe1 C9 C8 -71.6(4) .
C1 Fe1 C9 C8 172.3(3) .
C4 Fe1 C9 C10 130.9(3) .
C2 Fe1 C9 C10 -178.0(14) .
C6 Fe1 C9 C10 -37.9(3) .
C5 Fe1 C9 C10 88.1(3) .
C7 Fe1 C9 C10 -81.6(3) .
C3 Fe1 C9 C10 169.6(3) .
C8 Fe1 C9 C10 -118.7(5) .
C1 Fe1 C9 C10 53.5(5) .
C8 C9 C10 C6 -0.3(6) .
Fe1 C9 C10 C6 60.0(4) .
C8 C9 C10 Fe1 -60.3(3) .
C7 C6 C10 C9 0.0(6) .
Fe1 C6 C10 C9 -60.1(4) .
C7 C6 C10 Fe1 60.0(4) .
C4 Fe1 C10 C9 -68.2(4) .
C2 Fe1 C10 C9 179.5(3) .
C6 Fe1 C10 C9 119.0(5) .
C5 Fe1 C10 C9 -106.9(3) .
C7 Fe1 C10 C9 81.1(3) .
C3 Fe1 C10 C9 -43.3(11) .
C8 Fe1 C10 C9 37.6(3) .
C1 Fe1 C10 C9 -149.1(3) .
C4 Fe1 C10 C6 172.8(3) .
C2 Fe1 C10 C6 60.5(5) .
C9 Fe1 C10 C6 -119.0(5) .
C5 Fe1 C10 C6 134.1(3) .
C7 Fe1 C10 C6 -37.9(3) .
C3 Fe1 C10 C6 -162.3(9) .
C8 Fe1 C10 C6 -81.4(4) .
C1 Fe1 C10 C6 91.9(4) .
C16 N1 C14 O1 -2.3(6) .
Au1 N1 C14 O1 -178.7(3) 2_756
C16 N1 C14 C2 165.2(5) .
Au1 N1 C14 C2 -11.1(8) 2_756
C15 O1 C14 N1 -10.8(6) .
C15 O1 C14 C2 179.7(4) .
C1 C2 C14 N1 -18.3(8) .
C3 C2 C14 N1 162.9(5) .
Fe1 C2 C14 N1 76.0(7) .
C1 C2 C14 O1 149.2(5) .
C3 C2 C14 O1 -29.6(7) .
Fe1 C2 C14 O1 -116.5(4) .
C14 O1 C15 C16 18.6(5) .
C14 N1 C16 C15 13.7(5) .
Au1 N1 C16 C15 -169.4(3) 2_756
C14 N1 C16 C17 -110.0(5) .
Au1 N1 C16 C17 67.0(4) 2_756
O1 C15 C16 N1 -19.0(5) .
O1 C15 C16 C17 100.7(5) .
N1 C16 C17 C18 -178.4(4) .
C15 C16 C17 C18 66.2(6) .
N1 C16 C17 C19 57.8(6) .
C15 C16 C17 C19 -57.6(6) .
C6X C1X C2X C3X -1.0(11) .
C1X C2X C3X C4X 0.9(11) .
C2X C3X C4X C5X 0.2(11) .
C3X C4X C5X C6X -1.2(12) .
C2X C1X C6X C5X 0.0(11) .
C4X C5X C6X C1X 1.1(11) .
